data_7013261
loop_
_publ_author_name
'Wei, Pingrong'
'Chan, Katie T. K.'
'Stephan, Douglas W.'

_publ_section_title
;
 Metallated triphenylphosphinimine complexes
;
_journal_issue 19
_journal_name_full 'Dalton Transactions'
_journal_page_first 3804
_journal_paper_doi 10.1039/b305877h
_journal_year 2003
_chemical_formula_sum 'C57 H47 N2 Ni P2'
_chemical_formula_weight 880.62
_space_group_IT_number 2
_symmetry_cell_setting triclinic
_symmetry_space_group_name_Hall '-P 1'
_symmetry_space_group_name_H-M 'P -1'
_atom_sites_solution_hydrogens geom
_atom_sites_solution_primary direct
_atom_sites_solution_secondary difmap
_audit_creation_method SHELXL-97
_cell_angle_alpha 108.071(12)
_cell_angle_beta 92.150(14)
_cell_angle_gamma 108.907(11)
_cell_formula_units_Z 2
_cell_length_a 11.703(7)
_cell_length_b 13.353(8)
_cell_length_c 17.039(10)
_cell_measurement_temperature 293(2)
_cell_measurement_theta_max 25.0
_cell_measurement_theta_min 2.0
_cell_volume 2366(2)
_computing_structure_refinement 'SHELXL-97 (Sheldrick, 1997)'
_computing_structure_solution 'SHELXS-97 (Sheldrick, 1990)'
_diffrn_ambient_temperature 293(2)
_diffrn_measured_fraction_theta_full 0.985
_diffrn_measured_fraction_theta_max 0.985
_diffrn_radiation_monochromator graphite
_diffrn_radiation_source 'fine-focus sealed tube'
_diffrn_radiation_type MoK\a
_diffrn_radiation_wavelength 0.71073
_diffrn_reflns_av_R_equivalents 0.0703
_diffrn_reflns_av_sigmaI/netI 0.2328
_diffrn_reflns_limit_h_max 9
_diffrn_reflns_limit_h_min -13
_diffrn_reflns_limit_k_max 14
_diffrn_reflns_limit_k_min -14
_diffrn_reflns_limit_l_max 18
_diffrn_reflns_limit_l_min -14
_diffrn_reflns_number 10265
_diffrn_reflns_theta_full 23.27
_diffrn_reflns_theta_max 23.27
_diffrn_reflns_theta_min 1.75
_exptl_absorpt_coefficient_mu 0.517
_exptl_absorpt_correction_T_max 0.256687
_exptl_absorpt_correction_T_min 0.168226
_exptl_absorpt_correction_type sadabs
_exptl_crystal_density_diffrn 1.236
_exptl_crystal_density_method 'not measured'
_exptl_crystal_F_000 922
_exptl_crystal_size_max 0.32
_exptl_crystal_size_mid 0.28
_exptl_crystal_size_min 0.26
_refine_diff_density_max 0.236
_refine_diff_density_min -0.227
_refine_diff_density_rms 0.050
_refine_ls_extinction_method none
_refine_ls_goodness_of_fit_ref 0.809
_refine_ls_hydrogen_treatment mixed
_refine_ls_matrix_type full
_refine_ls_number_parameters 559
_refine_ls_number_reflns 6701
_refine_ls_number_restraints 0
_refine_ls_restrained_S_all 0.809
_refine_ls_R_factor_all 0.1619
_refine_ls_R_factor_gt 0.0519
_refine_ls_shift/su_max 0.005
_refine_ls_shift/su_mean 0.000
_refine_ls_structure_factor_coef Fsqd
_refine_ls_weighting_details 'calc w=1/[\s^2^(Fo^2^)+(0.0008P)^2^+0.0000P] where P=(Fo^2^+2Fc^2^)/3'
_refine_ls_weighting_scheme calc
_refine_ls_wR_factor_gt 0.0474
_refine_ls_wR_factor_ref 0.0577
_reflns_number_gt 2797
_reflns_number_total 6701
_reflns_threshold_expression >2sigma(I)
_cod_data_source_file b305877h.txt
_cod_data_source_block {(C6H4PPh2NPh)2Ni1.5C6H6
_cod_original_sg_symbol_H-M P-1
_cod_database_code 7013261

loop_
_symmetry_equiv_pos_as_xyz
'x, y, z'
'-x, -y, -z'

loop_
_atom_site_label
_atom_site_type_symbol
_atom_site_fract_x
_atom_site_fract_y
_atom_site_fract_z
_atom_site_U_iso_or_equiv
_atom_site_adp_type
_atom_site_occupancy
_atom_site_symmetry_multiplicity
_atom_site_calc_flag
_atom_site_refinement_flags
_atom_site_disorder_assembly
_atom_site_disorder_group
Ni1 Ni 0.30652(6) 0.58232(5) 0.32978(4) 0.0379(2) Uani 1 1 d . . .
P1 P 0.18659(12) 0.73765(10) 0.43475(8) 0.0351(4) Uani 1 1 d . . .
P2 P 0.29333(13) 0.38753(11) 0.17488(9) 0.0465(4) Uani 1 1 d . . .
N1 N 0.1859(3) 0.6594(3) 0.3408(2) 0.0365(11) Uani 1 1 d . . .
N2 N 0.2188(3) 0.4673(3) 0.2177(2) 0.0417(11) Uani 1 1 d . . .
C1 C 0.3616(4) 0.6499(4) 0.4474(3) 0.0302(13) Uani 1 1 d . . .
C2 C 0.4356(4) 0.6205(3) 0.4954(3) 0.0355(14) Uani 1 1 d . . .
H2A H 0.4735 0.5710 0.4680 0.043 Uiso 1 1 calc R . .
C3 C 0.4555(4) 0.6609(4) 0.5815(3) 0.0439(14) Uani 1 1 d . . .
H3A H 0.5051 0.6379 0.6106 0.053 Uiso 1 1 calc R . .
C4 C 0.4023(5) 0.7349(4) 0.6245(3) 0.0478(15) Uani 1 1 d . . .
H4A H 0.4186 0.7643 0.6825 0.057 Uiso 1 1 calc R . .
C5 C 0.3243(4) 0.7662(4) 0.5815(3) 0.0423(15) Uani 1 1 d . . .
H5A H 0.2882 0.8167 0.6097 0.051 Uiso 1 1 calc R . .
C6 C 0.3020(4) 0.7187(4) 0.4938(3) 0.0300(13) Uani 1 1 d . . .
C7 C 0.0481(4) 0.6973(4) 0.4795(3) 0.0346(13) Uani 1 1 d . . .
C8 C -0.0387(4) 0.5887(4) 0.4422(3) 0.0434(14) Uani 1 1 d . . .
H8A H -0.0267 0.5395 0.3938 0.052 Uiso 1 1 calc R . .
C9 C -0.1431(4) 0.5549(4) 0.4781(3) 0.0571(16) Uani 1 1 d . . .
H9A H -0.2015 0.4834 0.4528 0.068 Uiso 1 1 calc R . .
C10 C -0.1609(5) 0.6266(5) 0.5510(3) 0.0608(17) Uani 1 1 d . . .
H10A H -0.2304 0.6029 0.5748 0.073 Uiso 1 1 calc R . .
C11 C -0.0746(5) 0.7341(4) 0.5885(3) 0.0519(16) Uani 1 1 d . . .
H11A H -0.0861 0.7828 0.6375 0.062 Uiso 1 1 calc R . .
C12 C 0.0279(4) 0.7678(4) 0.5527(3) 0.0448(15) Uani 1 1 d . . .
H12A H 0.0853 0.8399 0.5780 0.054 Uiso 1 1 calc R . .
C13 C 0.2171(5) 0.8834(4) 0.4442(3) 0.0330(13) Uani 1 1 d . . .
C14 C 0.3365(5) 0.9522(4) 0.4513(3) 0.0614(17) Uani 1 1 d . . .
H14A H 0.3997 0.9248 0.4536 0.074 Uiso 1 1 calc R . .
C15 C 0.3621(5) 1.0633(5) 0.4550(3) 0.075(2) Uani 1 1 d . . .
H15A H 0.4430 1.1103 0.4615 0.090 Uiso 1 1 calc R . .
C16 C 0.2702(6) 1.1043(4) 0.4492(3) 0.0615(18) Uani 1 1 d . . .
H16A H 0.2882 1.1779 0.4504 0.074 Uiso 1 1 calc R . .
C17 C 0.1515(5) 1.0356(4) 0.4418(3) 0.0649(17) Uani 1 1 d . . .
H17A H 0.0882 1.0626 0.4385 0.078 Uiso 1 1 calc R . .
C18 C 0.1260(5) 0.9248(4) 0.4391(3) 0.0543(16) Uani 1 1 d . . .
H18A H 0.0452 0.8784 0.4338 0.065 Uiso 1 1 calc R . .
C19 C 0.1356(5) 0.6794(4) 0.2728(3) 0.0448(15) Uani 1 1 d . . .
C20 C 0.0175(6) 0.6727(4) 0.2589(3) 0.0611(17) Uani 1 1 d . . .
H20A H -0.0328 0.6556 0.2974 0.073 Uiso 1 1 calc R . .
C21 C -0.0332(6) 0.6895(5) 0.1910(4) 0.091(2) Uani 1 1 d . . .
H21A H -0.1145 0.6842 0.1841 0.109 Uiso 1 1 calc R . .
C22 C 0.0424(8) 0.7143(5) 0.1344(4) 0.095(3) Uani 1 1 d . . .
H22A H 0.0120 0.7258 0.0880 0.113 Uiso 1 1 calc R . .
C23 C 0.1632(7) 0.7224(5) 0.1457(4) 0.084(2) Uani 1 1 d . . .
H23A H 0.2134 0.7385 0.1069 0.101 Uiso 1 1 calc R . .
C24 C 0.2094(5) 0.7061(4) 0.2160(4) 0.0607(17) Uani 1 1 d . . .
H24A H 0.2911 0.7135 0.2243 0.073 Uiso 1 1 calc R . .
C25 C 0.4427(5) 0.4584(4) 0.2348(3) 0.0450(15) Uani 1 1 d . . .
C26 C 0.5424(5) 0.4287(4) 0.2079(3) 0.0560(17) Uani 1 1 d . . .
H26A H 0.5323 0.3662 0.1609 0.067 Uiso 1 1 calc R . .
C27 C 0.6557(5) 0.4955(5) 0.2534(4) 0.0628(18) Uani 1 1 d . . .
H27A H 0.7233 0.4759 0.2387 0.075 Uiso 1 1 calc R . .
C28 C 0.6711(5) 0.5909(4) 0.3207(3) 0.0567(16) Uani 1 1 d . . .
H28A H 0.7489 0.6386 0.3486 0.068 Uiso 1 1 calc R . .
C29 C 0.5693(5) 0.6147(4) 0.3460(3) 0.0467(15) Uani 1 1 d . . .
H29A H 0.5811 0.6783 0.3924 0.056 Uiso 1 1 calc R . .
C30 C 0.4504(4) 0.5495(4) 0.3064(3) 0.0311(13) Uani 1 1 d . . .
C31 C 0.2275(5) 0.2425(4) 0.1730(3) 0.0505(16) Uani 1 1 d . . .
C32 C 0.2837(5) 0.2058(5) 0.2258(3) 0.075(2) Uani 1 1 d . . .
H32A H 0.3567 0.2548 0.2602 0.090 Uiso 1 1 calc R . .
C33 C 0.2329(7) 0.0968(6) 0.2284(4) 0.102(3) Uani 1 1 d . . .
H33A H 0.2711 0.0734 0.2645 0.123 Uiso 1 1 calc R . .
C34 C 0.1266(8) 0.0255(6) 0.1772(5) 0.109(3) Uani 1 1 d . . .
H34A H 0.0912 -0.0474 0.1777 0.131 Uiso 1 1 calc R . .
C35 C 0.0718(7) 0.0626(6) 0.1246(4) 0.114(3) Uani 1 1 d . . .
H35A H -0.0008 0.0134 0.0896 0.137 Uiso 1 1 calc R . .
C36 C 0.1206(6) 0.1693(5) 0.1222(3) 0.085(2) Uani 1 1 d . . .
H36A H 0.0814 0.1920 0.0862 0.102 Uiso 1 1 calc R . .
C37 C 0.3070(4) 0.3766(5) 0.0667(3) 0.0482(15) Uani 1 1 d . . .
C38 C 0.3185(5) 0.2814(5) 0.0079(4) 0.077(2) Uani 1 1 d . . .
H38A H 0.3096 0.2179 0.0224 0.092 Uiso 1 1 calc R . .
C39 C 0.3428(5) 0.2800(5) -0.0715(4) 0.087(2) Uani 1 1 d . . .
H39A H 0.3521 0.2171 -0.1095 0.105 Uiso 1 1 calc R . .
C40 C 0.3528(5) 0.3745(6) -0.0930(4) 0.079(2) Uani 1 1 d . . .
H40A H 0.3679 0.3748 -0.1462 0.095 Uiso 1 1 calc R . .
C41 C 0.3406(4) 0.4671(5) -0.0361(4) 0.0702(18) Uani 1 1 d . . .
H41A H 0.3467 0.5294 -0.0515 0.084 Uiso 1 1 calc R . .
C42 C 0.3188(4) 0.4703(4) 0.0449(3) 0.0610(17) Uani 1 1 d . . .
H42A H 0.3126 0.5346 0.0833 0.073 Uiso 1 1 calc R . .
C43 C 0.0892(5) 0.4199(4) 0.1964(3) 0.0509(16) Uani 1 1 d . . .
C44 C 0.0177(5) 0.3798(4) 0.2515(3) 0.0628(18) Uani 1 1 d . . .
H44A H 0.0550 0.3853 0.3026 0.075 Uiso 1 1 calc R . .
C45 C -0.1091(6) 0.3317(4) 0.2306(4) 0.084(2) Uani 1 1 d . . .
H45A H -0.1562 0.3041 0.2672 0.100 Uiso 1 1 calc R . .
C46 C -0.1648(7) 0.3251(6) 0.1543(5) 0.108(3) Uani 1 1 d . . .
H46A H -0.2494 0.2931 0.1401 0.129 Uiso 1 1 calc R . .
C47 C -0.0969(6) 0.3649(5) 0.1015(4) 0.093(2) Uani 1 1 d . . .
H47A H -0.1349 0.3591 0.0505 0.111 Uiso 1 1 calc R . .
C48 C 0.0286(6) 0.4141(4) 0.1217(3) 0.0733(19) Uani 1 1 d . . .
H48A H 0.0736 0.4440 0.0853 0.088 Uiso 1 1 calc R . .
C49 C 0.3946(18) 0.1124(9) -0.2964(8) 0.142(5) Uani 1 1 d . . .
H49A H 0.4519 0.1576 -0.3191 0.170 Uiso 1 1 calc R . .
C50 C 0.2763(19) 0.1028(9) -0.3063(6) 0.134(4) Uani 1 1 d . . .
H50A H 0.2525 0.1406 -0.3376 0.161 Uiso 1 1 calc R . .
C51 C 0.1905(12) 0.0401(13) -0.2724(9) 0.145(4) Uani 1 1 d . . .
H51A H 0.1101 0.0373 -0.2783 0.174 Uiso 1 1 calc R . .
C52 C 0.2255(16) -0.0184(11) -0.2297(8) 0.144(6) Uani 1 1 d . . .
H52A H 0.1670 -0.0644 -0.2082 0.172 Uiso 1 1 calc R . .
C53 C 0.343(2) -0.0116(10) -0.2176(7) 0.150(6) Uani 1 1 d . . .
H53A H 0.3657 -0.0503 -0.1867 0.179 Uiso 1 1 calc R . .
C54 C 0.4287(11) 0.0541(13) -0.2521(9) 0.136(4) Uani 1 1 d . . .
H54A H 0.5097 0.0588 -0.2451 0.164 Uiso 1 1 calc R . .
C55 C 0.5894(15) 0.0680(18) -0.0252(11) 0.188(7) Uani 1 1 d . . .
H55A H 0.6496 0.1152 -0.0448 0.226 Uiso 1 1 calc R . .
C56 C 0.513(2) 0.1068(10) 0.0189(12) 0.169(7) Uani 1 1 d . . .
H56A H 0.5253 0.1832 0.0341 0.203 Uiso 1 1 calc R . .
C57 C 0.4201(17) 0.043(2) 0.0420(9) 0.186(7) Uani 1 1 d . . .
H57A H 0.3630 0.0702 0.0687 0.223 Uiso 1 1 calc R . .

loop_
_atom_site_aniso_label
_atom_site_aniso_U_11
_atom_site_aniso_U_22
_atom_site_aniso_U_33
_atom_site_aniso_U_23
_atom_site_aniso_U_13
_atom_site_aniso_U_12
Ni1 0.0365(5) 0.0361(4) 0.0358(5) 0.0058(3) 0.0023(4) 0.0124(4)
P1 0.0318(10) 0.0298(9) 0.0398(10) 0.0084(7) 0.0041(7) 0.0093(7)
P2 0.0497(11) 0.0425(10) 0.0423(10) 0.0048(8) 0.0021(8) 0.0195(8)
N1 0.044(3) 0.032(3) 0.026(3) 0.001(2) -0.005(2) 0.014(2)
N2 0.036(3) 0.039(3) 0.038(3) -0.006(2) 0.006(2) 0.017(2)
C1 0.021(3) 0.028(3) 0.042(4) 0.016(3) 0.002(3) 0.006(3)
C2 0.041(4) 0.029(3) 0.026(3) 0.003(3) 0.005(3) 0.004(3)
C3 0.042(4) 0.044(4) 0.045(4) 0.016(3) -0.003(3) 0.013(3)
C4 0.051(4) 0.049(4) 0.035(4) 0.006(3) -0.003(3) 0.016(3)
C5 0.031(4) 0.041(4) 0.055(4) 0.014(3) 0.007(3) 0.015(3)
C6 0.033(4) 0.029(3) 0.030(4) 0.009(3) 0.000(3) 0.016(3)
C7 0.036(4) 0.031(3) 0.037(4) 0.011(3) 0.009(3) 0.012(3)
C8 0.041(4) 0.040(4) 0.051(4) 0.013(3) 0.000(3) 0.018(3)
C9 0.036(4) 0.057(4) 0.066(5) 0.027(4) 0.012(3) -0.006(3)
C10 0.058(5) 0.081(5) 0.066(5) 0.048(4) 0.033(4) 0.030(4)
C11 0.061(5) 0.036(4) 0.067(4) 0.019(3) 0.026(4) 0.023(3)
C12 0.044(4) 0.035(3) 0.053(4) 0.017(3) 0.015(3) 0.009(3)
C13 0.032(4) 0.035(3) 0.034(3) 0.009(2) 0.004(3) 0.017(3)
C14 0.035(4) 0.055(4) 0.096(5) 0.035(4) 0.006(3) 0.009(3)
C15 0.044(5) 0.059(5) 0.120(5) 0.053(4) -0.008(4) -0.001(4)
C16 0.072(5) 0.032(4) 0.070(4) 0.017(3) 0.002(4) 0.007(4)
C17 0.074(5) 0.045(4) 0.089(5) 0.028(4) 0.027(4) 0.032(4)
C18 0.045(4) 0.040(4) 0.075(4) 0.026(3) 0.017(3) 0.006(3)
C19 0.041(4) 0.038(3) 0.049(4) 0.009(3) -0.001(4) 0.012(3)
C20 0.062(5) 0.079(4) 0.049(4) 0.029(3) 0.008(3) 0.027(4)
C21 0.082(6) 0.117(6) 0.067(6) 0.022(5) -0.014(5) 0.040(5)
C22 0.153(9) 0.056(5) 0.052(5) 0.003(4) -0.044(6) 0.030(6)
C23 0.110(7) 0.079(5) 0.056(5) 0.029(4) 0.008(5) 0.018(5)
C24 0.072(5) 0.063(4) 0.051(4) 0.028(3) 0.004(4) 0.020(3)
C25 0.038(4) 0.049(4) 0.045(4) 0.018(3) -0.001(3) 0.011(3)
C26 0.059(5) 0.066(4) 0.052(4) 0.018(3) 0.007(4) 0.036(4)
C27 0.058(5) 0.077(5) 0.074(5) 0.031(4) 0.029(4) 0.042(4)
C28 0.044(4) 0.068(5) 0.057(5) 0.024(4) 0.006(3) 0.018(3)
C29 0.035(4) 0.047(4) 0.048(4) 0.006(3) 0.007(3) 0.011(3)
C30 0.033(4) 0.021(3) 0.040(4) 0.008(3) 0.001(3) 0.012(3)
C31 0.060(5) 0.040(4) 0.050(4) 0.011(3) 0.010(3) 0.018(3)
C32 0.110(6) 0.057(5) 0.047(4) 0.010(3) -0.001(4) 0.022(4)
C33 0.179(9) 0.062(5) 0.091(6) 0.044(5) 0.039(5) 0.056(5)
C34 0.140(9) 0.045(5) 0.132(8) 0.023(5) 0.052(6) 0.022(5)
C35 0.122(8) 0.054(6) 0.136(7) 0.011(5) 0.001(5) 0.014(5)
C36 0.087(6) 0.035(4) 0.102(5) 0.006(4) -0.020(4) 0.003(4)
C37 0.064(4) 0.043(4) 0.032(4) 0.006(3) 0.008(3) 0.019(3)
C38 0.117(6) 0.060(5) 0.053(5) 0.010(4) 0.016(4) 0.041(4)
C39 0.128(6) 0.088(6) 0.051(5) 0.009(4) 0.009(4) 0.058(5)
C40 0.073(5) 0.119(7) 0.042(5) 0.018(5) 0.007(3) 0.040(5)
C41 0.071(5) 0.087(5) 0.061(5) 0.037(4) 0.012(4) 0.027(4)
C42 0.077(5) 0.051(4) 0.054(5) 0.014(3) 0.014(3) 0.023(3)
C43 0.045(4) 0.040(4) 0.040(4) -0.016(3) -0.007(3) 0.009(3)
C44 0.065(5) 0.038(4) 0.059(5) 0.003(3) 0.009(4) -0.003(3)
C45 0.061(6) 0.060(4) 0.098(6) 0.003(4) 0.033(4) 0.002(4)
C46 0.046(6) 0.107(6) 0.099(7) -0.038(5) -0.007(5) 0.007(4)
C47 0.051(6) 0.135(7) 0.065(6) -0.007(4) -0.019(4) 0.041(5)
C48 0.060(5) 0.097(5) 0.048(5) 0.008(4) -0.009(4) 0.026(4)
C49 0.172(15) 0.092(8) 0.122(9) 0.021(7) 0.033(10) 0.009(10)
C50 0.173(12) 0.098(8) 0.089(7) 0.024(5) -0.004(9) 0.004(10)
C51 0.166(13) 0.098(10) 0.104(9) -0.010(6) -0.001(9) 0.007(10)
C52 0.179(16) 0.085(9) 0.110(10) 0.004(7) 0.045(11) 0.000(10)
C53 0.274(19) 0.063(8) 0.099(8) 0.014(6) 0.051(13) 0.053(12)
C54 0.154(12) 0.095(9) 0.126(10) -0.010(6) 0.006(9) 0.047(10)
C55 0.179(15) 0.118(11) 0.272(16) 0.103(11) 0.030(12) 0.023(10)
C56 0.150(13) 0.124(12) 0.208(14) -0.025(11) -0.012(10) 0.097(12)
C57 0.138(14) 0.25(2) 0.199(11) 0.097(14) 0.077(10) 0.086(12)

loop_
_atom_type_symbol
_atom_type_description
_atom_type_scat_dispersion_real
_atom_type_scat_dispersion_imag
_atom_type_scat_source
C C 0.0033 0.0016 'International Tables Vol C Tables 4.2.6.8 and 6.1.1.4'
H H 0.0000 0.0000 'International Tables Vol C Tables 4.2.6.8 and 6.1.1.4'
N N 0.0061 0.0033 'International Tables Vol C Tables 4.2.6.8 and 6.1.1.4'
P P 0.1023 0.0942 'International Tables Vol C Tables 4.2.6.8 and 6.1.1.4'
Ni Ni 0.3393 1.1124 'International Tables Vol C Tables 4.2.6.8 and 6.1.1.4'

loop_
_geom_angle_atom_site_label_1
_geom_angle_atom_site_label_2
_geom_angle_atom_site_label_3
_geom_angle
_geom_angle_site_symmetry_1
_geom_angle_site_symmetry_3
_geom_angle_publ_flag
C30 Ni1 C1 93.8(2) . . ?
C30 Ni1 N1 160.33(16) . . ?
C1 Ni1 N1 89.98(19) . . ?
C30 Ni1 N2 89.23(19) . . ?
C1 Ni1 N2 160.86(16) . . ?
N1 Ni1 N2 93.47(16) . . ?
N1 P1 C6 102.4(2) . . ?
N1 P1 C7 116.7(2) . . ?
C6 P1 C7 106.7(2) . . ?
N1 P1 C13 112.6(2) . . ?
C6 P1 C13 113.5(2) . . ?
C7 P1 C13 105.1(2) . . ?
N2 P2 C25 103.6(2) . . ?
N2 P2 C37 113.3(2) . . ?
C25 P2 C37 108.0(2) . . ?
N2 P2 C31 114.6(2) . . ?
C25 P2 C31 112.1(3) . . ?
C37 P2 C31 105.3(3) . . ?
C19 N1 P1 118.9(4) . . ?
C19 N1 Ni1 122.4(3) . . ?
P1 N1 Ni1 114.9(2) . . ?
C43 N2 P2 116.4(3) . . ?
C43 N2 Ni1 123.5(3) . . ?
P2 N2 Ni1 112.9(2) . . ?
C2 C1 C6 114.3(4) . . ?
C2 C1 Ni1 127.0(4) . . ?
C6 C1 Ni1 117.1(4) . . ?
C3 C2 C1 123.3(5) . . ?
C4 C3 C2 120.3(5) . . ?
C3 C4 C5 120.1(5) . . ?
C4 C5 C6 117.7(5) . . ?
C1 C6 C5 123.9(4) . . ?
C1 C6 P1 115.5(4) . . ?
C5 C6 P1 120.5(4) . . ?
C12 C7 C8 118.5(4) . . ?
C12 C7 P1 122.3(4) . . ?
C8 C7 P1 119.0(4) . . ?
C9 C8 C7 119.6(4) . . ?
C10 C9 C8 120.7(5) . . ?
C9 C10 C11 119.9(5) . . ?
C12 C11 C10 119.4(5) . . ?
C11 C12 C7 121.8(4) . . ?
C18 C13 C14 119.1(5) . . ?
C18 C13 P1 122.3(4) . . ?
C14 C13 P1 118.5(4) . . ?
C13 C14 C15 119.6(5) . . ?
C16 C15 C14 121.1(6) . . ?
C15 C16 C17 119.2(5) . . ?
C16 C17 C18 119.7(6) . . ?
C13 C18 C17 121.3(5) . . ?
C20 C19 C24 117.1(5) . . ?
C20 C19 N1 124.4(6) . . ?
C24 C19 N1 118.5(6) . . ?
C19 C20 C21 124.6(6) . . ?
C22 C21 C20 116.9(7) . . ?
C21 C22 C23 120.8(7) . . ?
C22 C23 C24 119.6(7) . . ?
C19 C24 C23 120.9(6) . . ?
C26 C25 C30 124.6(5) . . ?
C26 C25 P2 121.6(5) . . ?
C30 C25 P2 113.7(4) . . ?
C27 C26 C25 117.3(5) . . ?
C26 C27 C28 121.2(5) . . ?
C27 C28 C29 119.0(5) . . ?
C28 C29 C30 124.1(5) . . ?
C29 C30 C25 113.6(4) . . ?
C29 C30 Ni1 127.2(4) . . ?
C25 C30 Ni1 118.6(4) . . ?
C36 C31 C32 118.6(5) . . ?
C36 C31 P2 121.4(5) . . ?
C32 C31 P2 120.0(5) . . ?
C31 C32 C33 121.5(6) . . ?
C34 C33 C32 118.7(7) . . ?
C33 C34 C35 119.4(8) . . ?
C36 C35 C34 122.0(8) . . ?
C35 C36 C31 119.8(6) . . ?
C42 C37 C38 119.4(5) . . ?
C42 C37 P2 117.9(5) . . ?
C38 C37 P2 122.4(5) . . ?
C39 C38 C37 121.4(6) . . ?
C38 C39 C40 118.7(6) . . ?
C41 C40 C39 120.1(6) . . ?
C40 C41 C42 121.7(6) . . ?
C37 C42 C41 118.8(5) . . ?
C44 C43 C48 117.6(5) . . ?
C44 C43 N2 120.2(5) . . ?
C48 C43 N2 122.2(6) . . ?
C45 C44 C43 120.6(5) . . ?
C44 C45 C46 119.5(6) . . ?
C47 C46 C45 120.3(8) . . ?
C46 C47 C48 120.9(7) . . ?
C47 C48 C43 121.0(6) . . ?
C50 C49 C54 118.5(13) . . ?
C49 C50 C51 122.7(13) . . ?
C50 C51 C52 118.1(14) . . ?
C53 C52 C51 121.7(17) . . ?
C52 C53 C54 118.9(16) . . ?
C49 C54 C53 120.2(13) . . ?
C56 C55 C57 119.8(11) . 2_655 ?
C57 C56 C55 122.9(12) . . ?
C56 C57 C55 117.0(13) . 2_655 ?

loop_
_geom_bond_atom_site_label_1
_geom_bond_atom_site_label_2
_geom_bond_distance
_geom_bond_site_symmetry_2
_geom_bond_publ_flag
Ni1 C30 1.898(5) . ?
Ni1 C1 1.910(5) . ?
Ni1 N1 1.982(4) . ?
Ni1 N2 2.018(3) . ?
P1 N1 1.616(3) . ?
P1 C6 1.783(4) . ?
P1 C7 1.812(4) . ?
P1 C13 1.815(5) . ?
P2 N2 1.612(4) . ?
P2 C25 1.786(5) . ?
P2 C37 1.821(5) . ?
P2 C31 1.827(5) . ?
N1 C19 1.414(5) . ?
N2 C43 1.423(5) . ?
C1 C2 1.394(5) . ?
C1 C6 1.400(6) . ?
C2 C3 1.377(5) . ?
C3 C4 1.373(6) . ?
C4 C5 1.389(6) . ?
C5 C6 1.407(5) . ?
C7 C12 1.391(5) . ?
C7 C8 1.401(5) . ?
C8 C9 1.394(5) . ?
C9 C10 1.382(6) . ?
C10 C11 1.390(5) . ?
C11 C12 1.375(5) . ?
C13 C18 1.362(6) . ?
C13 C14 1.377(5) . ?
C14 C15 1.395(6) . ?
C15 C16 1.369(6) . ?
C16 C17 1.370(6) . ?
C17 C18 1.396(6) . ?
C19 C20 1.363(6) . ?
C19 C24 1.374(6) . ?
C20 C21 1.391(6) . ?
C21 C22 1.377(7) . ?
C22 C23 1.384(7) . ?
C23 C24 1.400(6) . ?
C25 C26 1.398(6) . ?
C25 C30 1.407(5) . ?
C26 C27 1.372(6) . ?
C27 C28 1.378(6) . ?
C28 C29 1.379(6) . ?
C29 C30 1.390(5) . ?
C31 C36 1.367(6) . ?
C31 C32 1.385(6) . ?
C32 C33 1.400(6) . ?
C33 C34 1.361(8) . ?
C34 C35 1.377(8) . ?
C35 C36 1.367(6) . ?
C37 C42 1.379(6) . ?
C37 C38 1.403(6) . ?
C38 C39 1.387(6) . ?
C39 C40 1.392(7) . ?
C40 C41 1.367(6) . ?
C41 C42 1.404(6) . ?
C43 C44 1.396(6) . ?
C43 C48 1.401(6) . ?
C44 C45 1.393(6) . ?
C45 C46 1.398(7) . ?
C46 C47 1.342(7) . ?
C47 C48 1.379(6) . ?
C49 C50 1.347(11) . ?
C49 C54 1.371(11) . ?
C50 C51 1.356(10) . ?
C51 C52 1.359(12) . ?
C52 C53 1.351(12) . ?
C53 C54 1.384(10) . ?
C55 C56 1.322(13) . ?
C55 C57 1.381(14) 2_655 ?
C56 C57 1.306(12) . ?
C57 C55 1.381(14) 2_655 ?
